data_7225310
loop_
_publ_author_name
'Sidelnikov, A. A.'
'Chizhik, S. A.'
'Zakharov, B. A.'
'Chupakhin, A. P.'
'Boldyreva, E. V.'

_publ_section_title
;
 The effect of thermal expansion on photoisomerisation in the crystals of
 [Co(NH3)5NO2]Cl(NO3): different strain origins -- different outcomes
;
_journal_issue 38
_journal_name_full CrystEngComm
_journal_page_first 7276
_journal_paper_doi 10.1039/C6CE00840B
_journal_volume 18
_journal_year 2016
_chemical_formula_moiety 'Co H15 N6 O2, N O3, Cl'
_chemical_formula_sum 'Cl Co H15 N7 O5'
_chemical_formula_weight 287.57
_chemical_name_common nitro-pentaammine-Co(III)-chloride-nitrate
_chemical_name_systematic nitro-pentaammine-Co(III)-chloride-nitrate
_space_group_crystal_system orthorhombic
_space_group_IT_number 62
_space_group_name_Hall '-P 2ac 2n'
_space_group_name_H-M_alt 'P n m a'
_symmetry_space_group_name_Hall '-P 2ac 2n'
_symmetry_space_group_name_H-M 'P n m a'
_atom_sites_solution_hydrogens geom
_atom_sites_solution_primary direct
_atom_sites_solution_secondary difmap
_audit_creation_method SHELXL-2014/7
_audit_update_record
;
2016-03-25 deposited with the CCDC.
2016-05-20 downloaded from the CCDC.
;
_cell_angle_alpha 90
_cell_angle_beta 90
_cell_angle_gamma 90
_cell_formula_units_Z 4
_cell_length_a 14.770(2)
_cell_length_b 7.2540(11)
_cell_length_c 9.6152(13)
_cell_measurement_reflns_used 10678
_cell_measurement_temperature 253(2)
_cell_measurement_theta_max 29.50
_cell_measurement_theta_min 1.45
_cell_volume 1030.2(3)
_computing_cell_refinement 'X-AREA (Stoe & Cie, 2006)'
_computing_data_collection 'X-AREA (Stoe & Cie, 2006)'
_computing_data_reduction 'X-RED (Stoe & Cie, 2006)'
_computing_structure_refinement 'SHELXL-2014/7 (Sheldrick, 2014)'
_computing_structure_solution 'SHELXS-2014/7 (Sheldrick, 2014)'
_diffrn_ambient_temperature 253(2)
_diffrn_detector_area_resol_mean 6.67
_diffrn_measured_fraction_theta_full 0.999
_diffrn_measured_fraction_theta_max 0.999
_diffrn_measurement_device_type 'STOE IPDS 2'
_diffrn_measurement_method \w-scan
_diffrn_radiation_type MoK\a
_diffrn_radiation_wavelength 0.71073
_diffrn_reflns_av_R_equivalents 0.0476
_diffrn_reflns_av_unetI/netI 0.0228
_diffrn_reflns_Laue_measured_fraction_full 0.999
_diffrn_reflns_Laue_measured_fraction_max 0.999
_diffrn_reflns_limit_h_max 18
_diffrn_reflns_limit_h_min -18
_diffrn_reflns_limit_k_max 8
_diffrn_reflns_limit_k_min -9
_diffrn_reflns_limit_l_max 12
_diffrn_reflns_limit_l_min -12
_diffrn_reflns_number 6969
_diffrn_reflns_point_group_measured_fraction_full 0.999
_diffrn_reflns_point_group_measured_fraction_max 0.999
_diffrn_reflns_theta_full 25.242
_diffrn_reflns_theta_max 26.369
_diffrn_reflns_theta_min 2.528
_exptl_absorpt_coefficient_mu 1.940
_exptl_absorpt_correction_T_max 0.7819
_exptl_absorpt_correction_T_min 0.6603
_exptl_absorpt_correction_type numerical
_exptl_absorpt_process_details X-RED
_exptl_crystal_colour orange
_exptl_crystal_density_diffrn 1.854
_exptl_crystal_description prism
_exptl_crystal_F_000 592
_exptl_crystal_size_max 0.300
_exptl_crystal_size_mid 0.200
_exptl_crystal_size_min 0.150
_refine_diff_density_max 0.292
_refine_diff_density_min -0.562
_refine_diff_density_rms 0.088
_refine_ls_extinction_method none
_refine_ls_goodness_of_fit_ref 1.076
_refine_ls_hydrogen_treatment constr
_refine_ls_matrix_type full
_refine_ls_number_parameters 79
_refine_ls_number_reflns 1139
_refine_ls_number_restraints 0
_refine_ls_restrained_S_all 1.076
_refine_ls_R_factor_all 0.0329
_refine_ls_R_factor_gt 0.0273
_refine_ls_shift/su_max 0.001
_refine_ls_shift/su_mean 0.000
_refine_ls_structure_factor_coef Fsqd
_refine_ls_weighting_details 'w=1/[\s^2^(Fo^2^)+(0.0340P)^2^+0.6438P] where P=(Fo^2^+2Fc^2^)/3'
_refine_ls_weighting_scheme calc
_refine_ls_wR_factor_gt 0.0632
_refine_ls_wR_factor_ref 0.0658
_reflns_Friedel_coverage 0.000
_reflns_number_gt 978
_reflns_number_total 1139
_reflns_threshold_expression 'I > 2\s(I)'
_cod_data_source_file c6ce00840b6.cif
_cod_data_source_block -20C
_cod_depositor_comments 'Adding full bibliography for 7225302--7225322.cif.'
_cod_database_code 7225310
_shelx_shelxl_version_number 2014/7
_shelx_space_group_comment
;
The symmetry employed for this shelxl refinement is uniquely defined
by the following loop, which should always be used as a source of
symmetry information in preference to the above space-group names.
They are only intended as comments.
;
_shelx_estimated_absorpt_t_min 0.594
_shelx_estimated_absorpt_t_max 0.760

loop_
_space_group_symop_operation_xyz
'x, y, z'
'-x+1/2, -y, z+1/2'
'x+1/2, -y+1/2, -z+1/2'
'-x, y+1/2, -z'
'-x, -y, -z'
'x-1/2, y, -z-1/2'
'-x-1/2, y-1/2, z-1/2'
'x, -y-1/2, z'

loop_
_atom_site_label
_atom_site_type_symbol
_atom_site_fract_x
_atom_site_fract_y
_atom_site_fract_z
_atom_site_U_iso_or_equiv
_atom_site_adp_type
_atom_site_occupancy
_atom_site_site_symmetry_order
_atom_site_calc_flag
_atom_site_refinement_flags_posn
_atom_site_refinement_flags_adp
_atom_site_refinement_flags_occupancy
Cl1 Cl 0.34813(5) 0.2500 0.51986(8) 0.02349(19) Uani 1 2 d S T P
Co1 Co 0.13322(2) 0.2500 0.79602(4) 0.01483(14) Uani 1 2 d S T P
N1 N 0.12402(16) 0.2500 0.5907(3) 0.0217(5) Uani 1 2 d S T P
H1A H 0.1784 0.2702 0.5540 0.033 Uiso 0.5 1 calc R U P
H1B H 0.0862 0.3385 0.5638 0.033 Uiso 0.5 1 calc R U P
H1C H 0.1033 0.1413 0.5620 0.033 Uiso 0.5 1 calc R U P
N2 N 0.22563(11) 0.0562(3) 0.78150(17) 0.0227(4) Uani 1 1 d . . .
H2A H 0.2162 -0.0094 0.7047 0.034 Uiso 1 1 calc R U .
H2B H 0.2223 -0.0173 0.8554 0.034 Uiso 1 1 calc R U .
H2C H 0.2803 0.1077 0.7778 0.034 Uiso 1 1 calc R U .
N3 N 0.03974(11) 0.0611(3) 0.81404(18) 0.0238(4) Uani 1 1 d . . .
H3A H 0.0281 0.0127 0.7309 0.036 Uiso 1 1 calc R U .
H3B H -0.0105 0.1115 0.8482 0.036 Uiso 1 1 calc R U .
H3C H 0.0590 -0.0271 0.8712 0.036 Uiso 1 1 calc R U .
N4 N 0.14704(15) 0.2500 0.9942(3) 0.0196(5) Uani 1 2 d S T P
N5 N 0.41185(16) 0.2500 0.9988(3) 0.0233(6) Uani 1 2 d S T P
O1 O 0.22389(14) 0.2500 1.0453(2) 0.0316(5) Uani 1 2 d S T P
O2 O 0.08028(14) 0.2500 1.0709(2) 0.0312(5) Uani 1 2 d S T P
O3 O 0.41079(11) 0.1015(2) 0.93342(18) 0.0357(4) Uani 1 1 d . . .
O4 O 0.41348(19) 0.2500 1.1270(3) 0.0443(7) Uani 1 2 d S T P

loop_
_atom_site_aniso_label
_atom_site_aniso_U_11
_atom_site_aniso_U_22
_atom_site_aniso_U_33
_atom_site_aniso_U_23
_atom_site_aniso_U_13
_atom_site_aniso_U_12
Cl1 0.0203(3) 0.0258(4) 0.0244(4) 0.000 0.0024(3) 0.000
Co1 0.01251(19) 0.0174(2) 0.0146(2) 0.000 0.00037(13) 0.000
N1 0.0199(11) 0.0245(13) 0.0207(13) 0.000 -0.0012(10) 0.000
N2 0.0207(8) 0.0253(9) 0.0220(9) 0.0001(7) 0.0018(7) 0.0012(7)
N3 0.0196(8) 0.0274(10) 0.0243(9) -0.0002(8) 0.0009(7) -0.0038(7)
N4 0.0190(11) 0.0193(13) 0.0204(13) 0.000 -0.0004(10) 0.000
N5 0.0154(11) 0.0278(14) 0.0267(15) 0.000 -0.0011(10) 0.000
O1 0.0212(10) 0.0507(15) 0.0229(12) 0.000 -0.0054(9) 0.000
O2 0.0249(10) 0.0469(14) 0.0217(11) 0.000 0.0081(9) 0.000
O3 0.0351(8) 0.0288(9) 0.0431(10) -0.0077(8) 0.0054(7) 0.0010(7)
O4 0.0534(16) 0.0535(17) 0.0259(13) 0.000 -0.0120(12) 0.000

loop_
_atom_type_symbol
_atom_type_description
_atom_type_scat_dispersion_real
_atom_type_scat_dispersion_imag
_atom_type_scat_source
Cl Cl 0.1484 0.1585 'International Tables Vol C Tables 4.2.6.8 and 6.1.1.4'
Co Co 0.3494 0.9721 'International Tables Vol C Tables 4.2.6.8 and 6.1.1.4'
H H 0.0000 0.0000 'International Tables Vol C Tables 4.2.6.8 and 6.1.1.4'
N N 0.0061 0.0033 'International Tables Vol C Tables 4.2.6.8 and 6.1.1.4'
O O 0.0106 0.0060 'International Tables Vol C Tables 4.2.6.8 and 6.1.1.4'

loop_
_geom_angle_atom_site_label_1
_geom_angle_atom_site_label_2
_geom_angle_atom_site_label_3
_geom_angle
_geom_angle_site_symmetry_1
_geom_angle_site_symmetry_3
N4 Co1 N3 89.26(7) . .
N4 Co1 N3 89.26(7) . 8_565
N3 Co1 N3 89.13(11) . 8_565
N4 Co1 N2 89.81(7) . .
N3 Co1 N2 89.73(8) . .
N3 Co1 N2 178.54(7) 8_565 .
N4 Co1 N2 89.81(7) . 8_565
N3 Co1 N2 178.54(7) . 8_565
N3 Co1 N2 89.74(8) 8_565 8_565
N2 Co1 N2 91.38(10) . 8_565
N4 Co1 N1 177.83(10) . .
N3 Co1 N1 92.29(7) . .
N3 Co1 N1 92.29(7) 8_565 .
N2 Co1 N1 88.67(7) . .
N2 Co1 N1 88.67(7) 8_565 .
Co1 N1 H1A 109.5 . .
Co1 N1 H1B 109.5 . .
H1A N1 H1B 109.5 . .
Co1 N1 H1C 109.5 . .
H1A N1 H1C 109.5 . .
H1B N1 H1C 109.5 . .
Co1 N2 H2A 109.5 . .
Co1 N2 H2B 109.5 . .
H2A N2 H2B 109.5 . .
Co1 N2 H2C 109.5 . .
H2A N2 H2C 109.5 . .
H2B N2 H2C 109.5 . .
Co1 N3 H3A 109.5 . .
Co1 N3 H3B 109.5 . .
H3A N3 H3B 109.5 . .
Co1 N3 H3C 109.5 . .
H3A N3 H3C 109.5 . .
H3B N3 H3C 109.5 . .
O2 N4 O1 119.8(2) . .
O2 N4 Co1 120.68(19) . .
O1 N4 Co1 119.49(19) . .
O4 N5 O3 120.26(13) . .
O4 N5 O3 120.26(13) . 8_565
O3 N5 O3 119.5(3) . 8_565

loop_
_geom_bond_atom_site_label_1
_geom_bond_atom_site_label_2
_geom_bond_distance
_geom_bond_site_symmetry_2
Co1 N4 1.917(2) .
Co1 N3 1.9531(18) .
Co1 N3 1.9531(17) 8_565
Co1 N2 1.9641(17) .
Co1 N2 1.9641(17) 8_565
Co1 N1 1.979(3) .
N1 H1A 0.8900 .
N1 H1B 0.8900 .
N1 H1C 0.8900 .
N2 H2A 0.8900 .
N2 H2B 0.8900 .
N2 H2C 0.8900 .
N3 H3A 0.8900 .
N3 H3B 0.8900 .
N3 H3C 0.8900 .
N4 O2 1.231(3) .
N4 O1 1.237(3) .
N5 O4 1.233(4) .
N5 O3 1.247(2) .
N5 O3 1.247(2) 8_565

loop_
_geom_hbond_atom_site_label_D
_geom_hbond_atom_site_label_H
_geom_hbond_atom_site_label_A
_geom_hbond_distance_DH
_geom_hbond_distance_HA
_geom_hbond_distance_DA
_geom_hbond_angle_DHA
_geom_hbond_site_symmetry_A
N1 H1C O3 0.89 2.86 3.337(3) 115.2 6_557
N1 H1C O3 0.89 2.16 3.009(2) 158.9 2_554
N1 H1B O3 0.89 2.28 3.009(2) 138.6 7_665
N1 H1A Cl1 0.89 2.53 3.380(2) 159.4 .
N2 H2C Cl1 0.89 2.87 3.4027(18) 120.1 .
N2 H2B Cl1 0.89 2.54 3.3726(18) 156.9 2
N2 H2A O1 0.89 2.49 3.264(2) 146.3 2_554
N2 H2C O3 0.89 2.44 3.118(2) 133.2 .
N3 H3C Cl1 0.89 2.56 3.4279(19) 166.2 2
N3 H3B Cl1 0.89 2.64 3.5268(19) 173.0 3_456
N3 H3A O3 0.89 2.43 3.062(2) 128.1 6_557
N3 H3C O2 0.89 2.67 3.075(2) 108.5 4_547
N3 H3A O4 0.89 2.32 2.967(2) 129.8 2_554
